data_7215893
loop_
_publ_author_name
'He, Yuan-Chun'
'Guo, Jiao'
'Zhang, Hong-Mei'
'Ma, Jian-Fang'
'Liu, Ying-Ying'

_publ_section_title
;
 Tuning the void volume in a series of isomorphic porous metal--organic
 frameworks by varying the solvent size and length of organic ligands
;
_journal_issue 24
_journal_name_full CrystEngComm
_journal_page_first 5450
_journal_paper_doi 10.1039/c4ce00347k
_journal_volume 16
_journal_year 2014
_chemical_formula_moiety 'C40 H52 Cd3 N14 O12'
_chemical_formula_sum 'C40 H52 Cd3 N14 O12'
_chemical_formula_weight 1258.16
_chemical_name_systematic
;
 ?
;
_space_group_IT_number 14
_symmetry_cell_setting monoclinic
_symmetry_space_group_name_Hall '-P 2ybc'
_symmetry_space_group_name_H-M 'P 1 21/c 1'
_atom_sites_solution_hydrogens geom
_atom_sites_solution_primary direct
_atom_sites_solution_secondary difmap
_audit_creation_method SHELXL-97
_cell_angle_alpha 90.00
_cell_angle_beta 91.126(3)
_cell_angle_gamma 90.00
_cell_formula_units_Z 2
_cell_length_a 9.6150(3)
_cell_length_b 21.1220(9)
_cell_length_c 13.1520(4)
_cell_measurement_reflns_used 7003
_cell_measurement_temperature 293(2)
_cell_measurement_theta_max 29.1959
_cell_measurement_theta_min 2.8874
_cell_volume 2670.50(16)
_computing_cell_refinement CrysAlis
_computing_data_collection 'CrysAlis (Oxford Diffraction, 2006)'
_computing_data_reduction CrysAlis
_computing_structure_refinement 'SHELXL-97 (Sheldrick, 2008)'
_computing_structure_solution 'SHELXL-97 (Sheldrick, 2008)'
_diffrn_ambient_temperature 293(2)
_diffrn_detector_area_resol_mean 10.0
_diffrn_measured_fraction_theta_full 0.998
_diffrn_measured_fraction_theta_max 0.998
_diffrn_measurement_device_type 'Oxford Diffraction Gemini R Ultra'
_diffrn_measurement_method '\w scan'
_diffrn_radiation_monochromator graphite
_diffrn_radiation_source 'fine-focus sealed tube'
_diffrn_radiation_type MoK\a
_diffrn_radiation_wavelength 0.71069
_diffrn_reflns_av_R_equivalents 0.0298
_diffrn_reflns_av_sigmaI/netI 0.0346
_diffrn_reflns_limit_h_max 11
_diffrn_reflns_limit_h_min -11
_diffrn_reflns_limit_k_max 25
_diffrn_reflns_limit_k_min -22
_diffrn_reflns_limit_l_max 10
_diffrn_reflns_limit_l_min -15
_diffrn_reflns_number 13636
_diffrn_reflns_theta_full 25.00
_diffrn_reflns_theta_max 25.03
_diffrn_reflns_theta_min 3.24
_exptl_absorpt_coefficient_mu 1.250
_exptl_absorpt_correction_T_max 0.7792
_exptl_absorpt_correction_T_min 0.7534
_exptl_absorpt_correction_type multi-scan
_exptl_crystal_colour colorless
_exptl_crystal_density_diffrn 1.565
_exptl_crystal_density_method 'not measured'
_exptl_crystal_description block
_exptl_crystal_F_000 1260
_exptl_crystal_size_max 0.24
_exptl_crystal_size_mid 0.22
_exptl_crystal_size_min 0.21
_refine_diff_density_max 0.833
_refine_diff_density_min -0.750
_refine_diff_density_rms 0.109
_refine_ls_extinction_method none
_refine_ls_goodness_of_fit_ref 1.005
_refine_ls_hydrogen_treatment mixed
_refine_ls_matrix_type full
_refine_ls_number_parameters 350
_refine_ls_number_reflns 4710
_refine_ls_number_restraints 62
_refine_ls_restrained_S_all 1.000
_refine_ls_R_factor_all 0.0569
_refine_ls_R_factor_gt 0.0482
_refine_ls_shift/su_max 0.000
_refine_ls_shift/su_mean 0.000
_refine_ls_structure_factor_coef Fsqd
_refine_ls_weighting_details 'calc w=1/[\s^2^(Fo^2^)+(0.1174P)^2^+12.6434P] where P=(Fo^2^+2Fc^2^)/3'
_refine_ls_weighting_scheme calc
_refine_ls_wR_factor_gt 0.1681
_refine_ls_wR_factor_ref 0.1783
_reflns_number_gt 4115
_reflns_number_total 4710
_reflns_threshold_expression >2\s(I)
_cod_data_source_file c4ce00347k2.cif
_cod_data_source_block 1
_cod_depositor_comments 'Adding full bibliography for 7215893--7215898.cif.'
_cod_original_sg_symbol_H-M 'p 21/c'
_cod_database_code 7215893

loop_
_symmetry_equiv_pos_as_xyz
'x, y, z'
'-x, y+1/2, -z+1/2'
'-x, -y, -z'
'x, -y-1/2, z-1/2'

loop_
_atom_site_label
_atom_site_type_symbol
_atom_site_fract_x
_atom_site_fract_y
_atom_site_fract_z
_atom_site_U_iso_or_equiv
_atom_site_adp_type
_atom_site_occupancy
_atom_site_symmetry_multiplicity
_atom_site_calc_flag
_atom_site_refinement_flags
_atom_site_disorder_assembly
_atom_site_disorder_group
Cd1 Cd 0.0000 0.0000 0.0000 0.0272(2) Uani 1 2 d S . .
Cd2 Cd -0.10259(4) 0.08969(2) 0.22756(3) 0.0287(2) Uani 1 1 d . . .
C1 C -0.0414(11) 0.2666(4) -0.2108(6) 0.062(3) Uani 1 1 d . . .
H1 H -0.0023 0.2676 -0.2749 0.075 Uiso 1 1 calc R . .
C2 C -0.0394(11) 0.2100(4) -0.1571(6) 0.064(3) Uani 1 1 d . . .
H2 H -0.0026 0.1737 -0.1860 0.077 Uiso 1 1 calc R . .
C3 C -0.0921(7) 0.2083(3) -0.0615(5) 0.0351(15) Uani 1 1 d . . .
C4 C -0.1452(8) 0.2627(3) -0.0229(5) 0.0398(16) Uani 1 1 d . . .
H4 H -0.1791 0.2634 0.0428 0.048 Uiso 1 1 calc R . .
C5 C -0.1487(8) 0.3173(3) -0.0819(5) 0.0418(17) Uani 1 1 d . . .
H5 H -0.1889 0.3536 -0.0554 0.050 Uiso 1 1 calc R . .
C6 C -0.0915(7) 0.1478(3) -0.0010(5) 0.0355(15) Uani 1 1 d . . .
C7 C -0.4062(7) 0.0798(4) 0.1208(6) 0.0469(19) Uani 1 1 d . . .
H7 H -0.3463 0.0739 0.0669 0.056 Uiso 1 1 calc R . .
C8 C -0.5455(7) 0.0722(4) 0.1037(6) 0.0466(18) Uani 1 1 d . . .
H8 H -0.5785 0.0595 0.0400 0.056 Uiso 1 1 calc R . .
C9 C -0.6379(7) 0.0834(3) 0.1810(6) 0.0368(16) Uani 1 1 d . . .
C10 C -0.5813(7) 0.1009(4) 0.2740(6) 0.0404(16) Uani 1 1 d . . .
H10 H -0.6392 0.1091 0.3283 0.049 Uiso 1 1 calc R . .
C11 C -0.4406(8) 0.1061(4) 0.2865(6) 0.0455(18) Uani 1 1 d . . .
H11 H -0.4046 0.1176 0.3500 0.055 Uiso 1 1 calc R . .
C12 C -0.7925(7) 0.0733(4) 0.1656(6) 0.0424(17) Uani 1 1 d . . .
C14 C 0.0277(10) -0.0536(5) 0.3640(8) 0.071(3) Uani 1 1 d . . .
H14A H 0.0793 -0.0926 0.3633 0.106 Uiso 1 1 calc R A 1
H14B H 0.0777 -0.0228 0.4040 0.106 Uiso 1 1 calc R A 1
H14C H 0.0157 -0.0383 0.2957 0.106 Uiso 1 1 calc R A 1
C15 C -0.1717(13) -0.1220(5) 0.4630(10) 0.086(2) Uani 1 1 d U . .
H15A H -0.1122 -0.1584 0.4589 0.129 Uiso 1 1 calc R B 1
H15B H -0.2601 -0.1314 0.4313 0.129 Uiso 1 1 calc R B 1
H15C H -0.1848 -0.1111 0.5330 0.129 Uiso 1 1 calc R B 1
C16 C -0.3262(13) -0.0230(6) 0.4692(10) 0.085(2) Uani 1 1 d U . .
H16A H -0.3733 0.0170 0.4672 0.127 Uiso 1 1 calc R C 1
H16B H -0.3121 -0.0359 0.5387 0.127 Uiso 1 1 calc R C 1
H16C H -0.3817 -0.0542 0.4339 0.127 Uiso 1 1 calc R C 1
C18 C -0.493(2) 0.2598(8) 0.1199(17) 0.159(8) Uani 1 1 d D . .
H18A H -0.5130 0.2444 0.1868 0.239 Uiso 1 1 calc R D 1
H18B H -0.4242 0.2333 0.0897 0.239 Uiso 1 1 calc R D 1
H18C H -0.5768 0.2590 0.0787 0.239 Uiso 1 1 calc R D 1
C19 C -0.469(2) 0.3003(11) 0.3132(18) 0.174(10) Uani 1 1 d . . .
H19A H -0.4512 0.3202 0.3778 0.261 Uiso 1 1 calc R E 1
H19B H -0.4175 0.2614 0.3097 0.261 Uiso 1 1 calc R E 1
H19C H -0.5667 0.2914 0.3057 0.261 Uiso 1 1 calc R E 1
C20 C -0.376(2) 0.4088(12) 0.2471(19) 0.172(12) Uani 1 1 d D . .
H20A H -0.3686 0.4119 0.3198 0.257 Uiso 1 1 calc R F 1
H20B H -0.4411 0.4395 0.2217 0.257 Uiso 1 1 calc R F 1
H20C H -0.2861 0.4168 0.2185 0.257 Uiso 1 1 calc R F 1
N1 N -0.0970(6) 0.3197(3) -0.1742(4) 0.0366(13) Uani 1 1 d . . .
N2 N -0.3523(6) 0.0952(3) 0.2112(5) 0.0447(16) Uani 1 1 d . . .
N3 N -0.1246(7) -0.0037(3) 0.1431(5) 0.0387(14) Uani 1 1 d . . .
N4 N -0.1982(7) -0.0459(3) 0.1637(5) 0.0466(15) Uani 1 1 d . . .
N5 N -0.2637(13) -0.0881(5) 0.1860(9) 0.109(4) Uani 1 1 d . . .
O1 O -0.0880(7) 0.0969(2) -0.0497(4) 0.0541(15) Uani 1 1 d . . .
O2 O -0.1027(7) 0.1545(2) 0.0927(4) 0.0521(14) Uani 1 1 d . . .
O3 O -0.8267(6) 0.0512(3) 0.0829(5) 0.0622(17) Uani 1 1 d . . .
O4 O -0.8678(5) 0.0884(3) 0.2362(5) 0.0494(14) Uani 1 1 d . . .
O5 O -0.1329(6) 0.0361(2) 0.3801(4) 0.0495(13) Uani 1 1 d D . .
O6 O -0.3973(16) 0.3656(6) 0.0695(11) 0.160(6) Uani 1 1 d D . .
C13 C -0.177(6) -0.017(3) 0.415(5) 0.085(2) Uani 0.279(15) 1 d PU G 1
N6 N -0.102(4) -0.0642(18) 0.406(3) 0.085(2) Uani 0.279(15) 1 d PU G 1
C13' C -0.1086(15) -0.0190(4) 0.3964(8) 0.049(3) Uani 0.721(15) 1 d PD G 2
N6' N -0.2004(16) -0.0552(7) 0.4435(12) 0.084(2) Uani 0.721(15) 1 d PU G 2
C17 C -0.440(6) 0.3261(14) 0.1270(19) 0.076(14) Uani 0.279(15) 1 d PDU G 1
N7 N -0.420(4) 0.3486(13) 0.220(2) 0.069(12) Uani 0.279(15) 1 d PD G 1
C17' C -0.402(3) 0.3640(13) 0.1609(13) 0.24(3) Uani 0.721(15) 1 d PD G 2
N7' N -0.456(2) 0.3107(10) 0.1948(18) 0.156(11) Uani 0.721(15) 1 d PD G 2

loop_
_atom_site_aniso_label
_atom_site_aniso_U_11
_atom_site_aniso_U_22
_atom_site_aniso_U_33
_atom_site_aniso_U_23
_atom_site_aniso_U_13
_atom_site_aniso_U_12
Cd1 0.0284(4) 0.0257(4) 0.0273(4) -0.0025(2) 0.0002(2) -0.0010(2)
Cd2 0.0281(3) 0.0291(3) 0.0288(3) -0.00256(17) 0.00132(19) -0.00164(17)
C1 0.098(7) 0.053(5) 0.037(4) 0.012(4) 0.028(4) 0.031(5)
C2 0.111(8) 0.036(4) 0.045(5) 0.007(4) 0.024(5) 0.028(5)
C3 0.045(4) 0.031(3) 0.029(3) 0.005(3) 0.002(3) 0.003(3)
C4 0.051(4) 0.039(4) 0.030(4) 0.002(3) 0.005(3) 0.006(3)
C5 0.064(5) 0.028(3) 0.033(4) 0.001(3) -0.014(3) 0.009(3)
C6 0.038(4) 0.028(3) 0.040(4) 0.003(3) -0.001(3) 0.001(3)
C7 0.028(4) 0.074(5) 0.040(4) -0.011(4) 0.004(3) 0.005(3)
C8 0.032(4) 0.065(5) 0.042(4) -0.013(4) -0.002(3) 0.001(3)
C9 0.026(3) 0.043(4) 0.042(4) 0.004(3) -0.004(3) -0.004(3)
C10 0.031(4) 0.055(4) 0.035(4) -0.009(3) 0.003(3) 0.001(3)
C11 0.035(4) 0.064(5) 0.037(4) -0.013(4) -0.006(3) 0.002(3)
C12 0.034(4) 0.042(4) 0.050(5) 0.006(3) -0.008(3) -0.006(3)
C14 0.066(6) 0.079(7) 0.067(6) 0.006(5) -0.005(5) 0.017(5)
C15 0.088(4) 0.062(4) 0.108(5) 0.020(4) 0.007(4) 0.003(3)
C16 0.086(4) 0.063(4) 0.106(5) 0.019(4) 0.009(4) 0.002(3)
C18 0.18(2) 0.116(15) 0.19(2) -0.021(15) -0.002(16) -0.006(14)
C19 0.17(2) 0.18(2) 0.17(2) 0.071(17) 0.033(16) 0.065(17)
C20 0.109(15) 0.26(4) 0.15(2) -0.033(18) -0.010(13) 0.040(17)
N1 0.049(3) 0.032(3) 0.030(3) 0.002(2) 0.006(2) 0.007(3)
N2 0.028(3) 0.058(4) 0.048(4) -0.004(3) -0.005(3) 0.000(3)
N3 0.046(3) 0.032(3) 0.038(3) -0.009(2) 0.013(3) -0.008(3)
N4 0.050(4) 0.043(4) 0.047(4) 0.000(3) 0.008(3) -0.015(3)
N5 0.120(9) 0.103(9) 0.106(9) -0.018(6) 0.051(7) -0.067(7)
O1 0.085(4) 0.032(3) 0.045(3) 0.004(2) -0.004(3) 0.015(3)
O2 0.085(4) 0.037(3) 0.034(3) 0.008(2) 0.008(3) 0.002(3)
O3 0.038(3) 0.095(5) 0.053(3) -0.023(3) -0.006(2) -0.019(3)
O4 0.031(3) 0.066(4) 0.051(3) -0.008(3) 0.001(2) -0.003(2)
O5 0.071(4) 0.040(3) 0.038(3) 0.007(2) 0.009(2) -0.002(3)
O6 0.203(14) 0.122(10) 0.157(11) 0.039(8) 0.099(11) 0.043(9)
C13 0.086(4) 0.062(4) 0.106(5) 0.019(4) 0.008(4) 0.002(3)
N6 0.087(4) 0.061(4) 0.106(5) 0.019(4) 0.008(4) 0.002(3)
C13' 0.079(9) 0.037(7) 0.032(6) -0.001(5) -0.009(5) -0.005(6)
N6' 0.086(4) 0.061(4) 0.106(5) 0.019(4) 0.008(4) 0.002(3)
C17 0.077(16) 0.072(16) 0.079(16) 0.009(10) 0.009(9) 0.001(10)
N7 0.050(18) 0.019(14) 0.14(3) 0.021(18) -0.01(2) 0.004(12)
C17' 0.12(3) 0.28(7) 0.32(6) 0.16(6) 0.14(4) 0.13(4)
N7' 0.125(18) 0.107(18) 0.24(3) 0.03(2) 0.07(2) 0.032(15)

loop_
_atom_type_symbol
_atom_type_description
_atom_type_scat_dispersion_real
_atom_type_scat_dispersion_imag
_atom_type_scat_source
C C 0.0033 0.0016 'International Tables Vol C Tables 4.2.6.8 and 6.1.1.4'
H H 0.0000 0.0000 'International Tables Vol C Tables 4.2.6.8 and 6.1.1.4'
N N 0.0061 0.0033 'International Tables Vol C Tables 4.2.6.8 and 6.1.1.4'
O O 0.0106 0.0060 'International Tables Vol C Tables 4.2.6.8 and 6.1.1.4'
Cd Cd -0.8075 1.2024 'International Tables Vol C Tables 4.2.6.8 and 6.1.1.4'

loop_
_geom_angle_atom_site_label_1
_geom_angle_atom_site_label_2
_geom_angle_atom_site_label_3
_geom_angle
_geom_angle_site_symmetry_1
_geom_angle_site_symmetry_3
O3 Cd1 O3 180.0(4) 1_655 3_455
O3 Cd1 N3 90.8(2) 1_655 .
O3 Cd1 N3 89.2(2) 3_455 .
O3 Cd1 N3 89.2(2) 1_655 3
O3 Cd1 N3 90.8(2) 3_455 3
N3 Cd1 N3 180.0(4) . 3
O3 Cd1 O1 88.6(2) 1_655 .
O3 Cd1 O1 91.4(2) 3_455 .
N3 Cd1 O1 94.0(2) . .
N3 Cd1 O1 86.0(2) 3 .
O3 Cd1 O1 91.4(2) 1_655 3
O3 Cd1 O1 88.6(2) 3_455 3
N3 Cd1 O1 86.0(2) . 3
N3 Cd1 O1 94.0(2) 3 3
O1 Cd1 O1 180.0(3) . 3
O2 Cd2 O4 91.9(2) . 1_655
O2 Cd2 N3 98.4(2) . .
O4 Cd2 N3 95.6(2) 1_655 .
O2 Cd2 N1 86.31(19) . 4_566
O4 Cd2 N1 88.2(2) 1_655 4_566
N3 Cd2 N1 173.8(2) . 4_566
O2 Cd2 O5 169.0(2) . .
O4 Cd2 O5 95.3(2) 1_655 .
N3 Cd2 O5 89.3(2) . .
N1 Cd2 O5 85.57(19) 4_566 .
O2 Cd2 N2 85.1(2) . .
O4 Cd2 N2 176.9(2) 1_655 .
N3 Cd2 N2 85.1(2) . .
N1 Cd2 N2 91.3(2) 4_566 .
O5 Cd2 N2 87.6(2) . .
N1 C1 C2 122.7(7) . .
N1 C1 H1 118.6 . .
C2 C1 H1 118.6 . .
C3 C2 C1 119.4(7) . .
C3 C2 H2 120.3 . .
C1 C2 H2 120.3 . .
C4 C3 C2 118.0(7) . .
C4 C3 C6 121.2(6) . .
C2 C3 C6 120.8(6) . .
C3 C4 C5 119.9(7) . .
C3 C4 H4 120.1 . .
C5 C4 H4 120.1 . .
N1 C5 C4 122.6(7) . .
N1 C5 H5 118.7 . .
C4 C5 H5 118.7 . .
O1 C6 O2 127.4(7) . .
O1 C6 C3 117.3(6) . .
O2 C6 C3 115.2(6) . .
N2 C7 C8 122.8(7) . .
N2 C7 H7 118.6 . .
C8 C7 H7 118.6 . .
C7 C8 C9 120.1(7) . .
C7 C8 H8 119.9 . .
C9 C8 H8 119.9 . .
C10 C9 C8 116.7(6) . .
C10 C9 C12 121.8(7) . .
C8 C9 C12 121.4(7) . .
C9 C10 C11 120.1(7) . .
C9 C10 H10 119.9 . .
C11 C10 H10 119.9 . .
N2 C11 C10 122.6(7) . .
N2 C11 H11 118.7 . .
C10 C11 H11 118.7 . .
O3 C12 O4 128.2(7) . .
O3 C12 C9 114.8(7) . .
O4 C12 C9 117.0(7) . .
N6 C14 C13' 37.5(16) . .
N6 C14 H14A 109.5 . .
C13' C14 H14A 146.8 . .
N6 C14 H14B 109.5 . .
C13' C14 H14B 86.9 . .
H14A C14 H14B 109.5 . .
N6 C14 H14C 109.5 . .
C13' C14 H14C 90.6 . .
H14A C14 H14C 109.5 . .
H14B C14 H14C 109.5 . .
N6' C15 N6 41.7(14) . .
N6' C15 H15A 151.1 . .
N6 C15 H15A 109.5 . .
N6' C15 H15B 87.8 . .
N6 C15 H15B 109.5 . .
H15A C15 H15B 109.5 . .
N6' C15 H15C 84.9 . .
N6 C15 H15C 109.5 . .
H15A C15 H15C 109.5 . .
H15B C15 H15C 109.5 . .
N6' C16 C13 34.7(18) . .
N6' C16 H16A 144.2 . .
C13 C16 H16A 109.5 . .
N6' C16 H16B 89.2 . .
C13 C16 H16B 109.5 . .
H16A C16 H16B 109.5 . .
N6' C16 H16C 91.4 . .
C13 C16 H16C 109.5 . .
H16A C16 H16C 109.5 . .
H16B C16 H16C 109.5 . .
C17 C18 N7' 37.6(12) . .
C17 C18 H18A 109.5 . .
N7' C18 H18A 71.9 . .
C17 C18 H18B 109.5 . .
N7' C18 H18B 122.1 . .
H18A C18 H18B 109.5 . .
C17 C18 H18C 109.5 . .
N7' C18 H18C 124.8 . .
H18A C18 H18C 109.5 . .
H18B C18 H18C 109.5 . .
N7' C19 N7 33.1(11) . .
N7' C19 H19A 142.6 . .
N7 C19 H19A 109.5 . .
N7' C19 H19B 91.2 . .
N7 C19 H19B 109.5 . .
H19A C19 H19B 109.5 . .
N7' C19 H19C 91.3 . .
N7 C19 H19C 109.5 . .
H19A C19 H19C 109.5 . .
H19B C19 H19C 109.5 . .
N7 C20 C17' 34.6(13) . .
N7 C20 H20A 109.5 . .
C17' C20 H20A 143.7 . .
N7 C20 H20B 109.5 . .
C17' C20 H20B 93.5 . .
H20A C20 H20B 109.5 . .
N7 C20 H20C 109.5 . .
C17' C20 H20C 87.5 . .
H20A C20 H20C 109.5 . .
H20B C20 H20C 109.5 . .
C5 N1 C1 117.4(6) . .
C5 N1 Cd2 122.7(5) . 4_565
C1 N1 Cd2 120.0(5) . 4_565
C7 N2 C11 117.6(6) . .
C7 N2 Cd2 116.0(5) . .
C11 N2 Cd2 126.0(5) . .
N4 N3 Cd1 123.5(5) . .
N4 N3 Cd2 126.7(5) . .
Cd1 N3 Cd2 109.4(2) . .
N5 N4 N3 176.5(11) . .
C6 O1 Cd1 129.1(5) . .
C6 O2 Cd2 135.5(5) . .
C12 O3 Cd1 142.9(5) . 1_455
C12 O4 Cd2 124.5(5) . 1_455
C13' O5 C13 33(2) . .
C13' O5 Cd2 126.5(7) . .
C13 O5 Cd2 141(3) . .
C17 O6 C17' 48.1(16) . .
N6 C13 O5 118(5) . .
N6 C13 C16 119(4) . .
O5 C13 C16 123(4) . .
C13 N6 C14 116(4) . .
C13 N6 C15 109(4) . .
C14 N6 C15 134(3) . .
O5 C13' N6' 120.6(13) . .
O5 C13' C14 124.3(12) . .
N6' C13' C14 115.1(10) . .
C13' N6' C16 114.1(12) . .
C13' N6' C15 120.8(13) . .
C16 N6' C15 125.0(12) . .
O6 C17 N7 107(2) . .
O6 C17 C18 137(2) . .
N7 C17 C18 115.9(18) . .
C17 N7 C20 127(3) . .
C17 N7 C19 115(2) . .
C20 N7 C19 118(2) . .
O6 C17' N7' 113(2) . .
O6 C17' C20 137(3) . .
N7' C17' C20 110.3(18) . .
C17' N7' C18 119(2) . .
C17' N7' C19 119.4(18) . .
C18 N7' C19 122(2) . .

loop_
_geom_bond_atom_site_label_1
_geom_bond_atom_site_label_2
_geom_bond_distance
_geom_bond_site_symmetry_2
Cd1 O3 2.250(5) 1_655
Cd1 O3 2.250(5) 3_455
Cd1 N3 2.253(6) .
Cd1 N3 2.253(6) 3
Cd1 O1 2.305(5) .
Cd1 O1 2.305(5) 3
Cd2 O2 2.241(5) .
Cd2 O4 2.258(5) 1_655
Cd2 N3 2.272(5) .
Cd2 N1 2.310(6) 4_566
Cd2 O5 2.327(5) .
Cd2 N2 2.409(6) .
C1 N1 1.336(10) .
C1 C2 1.388(11) .
C1 H1 0.9300 .
C2 C3 1.365(10) .
C2 H2 0.9300 .
C3 C4 1.361(10) .
C3 C6 1.504(9) .
C4 C5 1.390(10) .
C4 H4 0.9300 .
C5 N1 1.321(9) .
C5 H5 0.9300 .
C6 O1 1.252(9) .
C6 O2 1.248(9) .
C7 N2 1.327(10) .
C7 C8 1.363(10) .
C7 H7 0.9300 .
C8 C9 1.384(11) .
C8 H8 0.9300 .
C9 C10 1.378(11) .
C9 C12 1.512(10) .
C10 C11 1.364(10) .
C10 H10 0.9300 .
C11 N2 1.337(10) .
C11 H11 0.9300 .
C12 O3 1.224(10) .
C12 O4 1.231(10) .
C14 N6 1.39(4) .
C14 C13' 1.567(16) .
C14 H14A 0.9600 .
C14 H14B 0.9600 .
C14 H14C 0.9600 .
C15 N6' 1.459(18) .
C15 N6 1.58(4) .
C15 H15A 0.9600 .
C15 H15B 0.9600 .
C15 H15C 0.9600 .
C16 N6' 1.434(18) .
C16 C13 1.62(6) .
C16 H16A 0.9600 .
C16 H16B 0.9600 .
C16 H16C 0.9600 .
C18 C17 1.494(10) .
C18 N7' 1.497(10) .
C18 H18A 0.9600 .
C18 H18B 0.9600 .
C18 H18C 0.9600 .
C19 N7' 1.58(3) .
C19 N7 1.67(3) .
C19 H19A 0.9600 .
C19 H19B 0.9600 .
C19 H19C 0.9600 .
C20 N7 1.39(3) .
C20 C17' 1.495(10) .
C20 H20A 0.9600 .
C20 H20B 0.9600 .
C20 H20C 0.9600 .
N1 Cd2 2.310(6) 4_565
N3 N4 1.173(8) .
N4 N5 1.133(11) .
O3 Cd1 2.250(5) 1_455
O4 Cd2 2.258(5) 1_455
O5 C13' 1.206(8) .
O5 C13 1.28(5) .
O6 C17 1.203(10) .
O6 C17' 1.205(10) .
C13 N6 1.25(7) .
C13' N6' 1.33(2) .
C17 N7 1.323(10) .
C17' N7' 1.318(10) .

loop_
_geom_torsion_atom_site_label_1
_geom_torsion_atom_site_label_2
_geom_torsion_atom_site_label_3
_geom_torsion_atom_site_label_4
_geom_torsion
_geom_torsion_site_symmetry_1
_geom_torsion_site_symmetry_4
N1 C1 C2 C3 -2.2(17) . .
C1 C2 C3 C4 0.2(14) . .
C1 C2 C3 C6 -179.9(9) . .
C2 C3 C4 C5 2.0(12) . .
C6 C3 C4 C5 -177.8(7) . .
C3 C4 C5 N1 -2.7(12) . .
C4 C3 C6 O1 155.7(7) . .
C2 C3 C6 O1 -24.1(11) . .
C4 C3 C6 O2 -20.3(10) . .
C2 C3 C6 O2 159.9(8) . .
N2 C7 C8 C9 2.9(14) . .
C7 C8 C9 C10 -1.3(12) . .
C7 C8 C9 C12 -177.8(8) . .
C8 C9 C10 C11 -0.3(12) . .
C12 C9 C10 C11 176.2(7) . .
C9 C10 C11 N2 0.4(13) . .
C10 C9 C12 O3 -172.2(8) . .
C8 C9 C12 O3 4.2(11) . .
C10 C9 C12 O4 8.3(11) . .
C8 C9 C12 O4 -175.3(7) . .
C4 C5 N1 C1 0.8(12) . .
C4 C5 N1 Cd2 -180.0(5) . 4_565
C2 C1 N1 C5 1.7(15) . .
C2 C1 N1 Cd2 -177.6(8) . 4_565
C8 C7 N2 C11 -2.8(13) . .
C8 C7 N2 Cd2 170.8(7) . .
C10 C11 N2 C7 1.1(13) . .
C10 C11 N2 Cd2 -171.7(6) . .
O2 Cd2 N2 C7 54.9(6) . .
O4 Cd2 N2 C7 60(4) 1_655 .
N3 Cd2 N2 C7 -44.0(6) . .
N1 Cd2 N2 C7 141.0(6) 4_566 .
O5 Cd2 N2 C7 -133.5(6) . .
O2 Cd2 N2 C11 -132.2(7) . .
O4 Cd2 N2 C11 -127(4) 1_655 .
N3 Cd2 N2 C11 129.0(7) . .
N1 Cd2 N2 C11 -46.0(7) 4_566 .
O5 Cd2 N2 C11 39.5(7) . .
O3 Cd1 N3 N4 -145.9(7) 1_655 .
O3 Cd1 N3 N4 34.1(7) 3_455 .
N3 Cd1 N3 N4 21(7) 3 .
O1 Cd1 N3 N4 125.5(7) . .
O1 Cd1 N3 N4 -54.5(7) 3 .
O3 Cd1 N3 Cd2 40.3(3) 1_655 .
O3 Cd1 N3 Cd2 -139.7(3) 3_455 .
N3 Cd1 N3 Cd2 -153(7) 3 .
O1 Cd1 N3 Cd2 -48.3(3) . .
O1 Cd1 N3 Cd2 131.7(3) 3 .
O2 Cd2 N3 N4 -135.9(7) . .
O4 Cd2 N3 N4 131.4(7) 1_655 .
N1 Cd2 N3 N4 3(2) 4_566 .
O5 Cd2 N3 N4 36.1(7) . .
N2 Cd2 N3 N4 -51.6(7) . .
O2 Cd2 N3 Cd1 37.6(3) . .
O4 Cd2 N3 Cd1 -55.1(3) 1_655 .
N1 Cd2 N3 Cd1 176.4(19) 4_566 .
O5 Cd2 N3 Cd1 -150.4(3) . .
N2 Cd2 N3 Cd1 121.9(3) . .
Cd1 N3 N4 N5 90(16) . .
Cd2 N3 N4 N5 -98(16) . .
O2 C6 O1 Cd1 -31.9(12) . .
C3 C6 O1 Cd1 152.6(5) . .
O3 Cd1 O1 C6 -37.2(7) 1_655 .
O3 Cd1 O1 C6 142.8(7) 3_455 .
N3 Cd1 O1 C6 53.4(7) . .
N3 Cd1 O1 C6 -126.6(7) 3 .
O1 Cd1 O1 C6 128(33) 3 .
O1 C6 O2 Cd2 7.0(13) . .
C3 C6 O2 Cd2 -177.4(5) . .
O4 Cd2 O2 C6 83.4(7) 1_655 .
N3 Cd2 O2 C6 -12.5(8) . .
N1 Cd2 O2 C6 171.5(8) 4_566 .
O5 Cd2 O2 C6 -145.9(10) . .
N2 Cd2 O2 C6 -96.9(7) . .
O4 C12 O3 Cd1 -20.2(16) . 1_455
C9 C12 O3 Cd1 160.4(7) . 1_455
O3 C12 O4 Cd2 -7.1(12) . 1_455
C9 C12 O4 Cd2 172.3(5) . 1_455
O2 Cd2 O5 C13' 159.0(12) . .
O4 Cd2 O5 C13' -70.6(9) 1_655 .
N3 Cd2 O5 C13' 25.0(9) . .
N1 Cd2 O5 C13' -158.4(10) 4_566 .
N2 Cd2 O5 C13' 110.2(10) . .
O2 Cd2 O5 C13 117(4) . .
O4 Cd2 O5 C13 -113(4) 1_655 .
N3 Cd2 O5 C13 -17(4) . .
N1 Cd2 O5 C13 159(4) 4_566 .
N2 Cd2 O5 C13 68(4) . .
C13' O5 C13 N6 -5(2) . .
Cd2 O5 C13 N6 76(7) . .
C13' O5 C13 C16 176(9) . .
Cd2 O5 C13 C16 -104(5) . .
N6' C16 C13 N6 5(3) . .
N6' C16 C13 O5 -175(8) . .
O5 C13 N6 C14 4(7) . .
C16 C13 N6 C14 -176(3) . .
O5 C13 N6 C15 175(4) . .
C16 C13 N6 C15 -5(6) . .
C13' C14 N6 C13 1(4) . .
C13' C14 N6 C15 -167(6) . .
N6' C15 N6 C13 0(3) . .
N6' C15 N6 C14 169(6) . .
C13 O5 C13' N6' -3(5) . .
Cd2 O5 C13' N6' -133.2(11) . .
C13 O5 C13' C14 176(6) . .
Cd2 O5 C13' C14 45.9(14) . .
N6 C14 C13' O5 -174(3) . .
N6 C14 C13' N6' 6(3) . .
O5 C13' N6' C16 1.2(19) . .
C14 C13' N6' C16 -178.0(11) . .
O5 C13' N6' C15 179.7(12) . .
C14 C13' N6' C15 0.6(18) . .
C13 C16 N6' C13' 2(4) . .
C13 C16 N6' C15 -177(5) . .
N6 C15 N6' C13' -5(2) . .
N6 C15 N6' C16 173(3) . .
C17' O6 C17 N7 0(2) . .
C17' O6 C17 C18 -173(11) . .
N7' C18 C17 O6 175(11) . .
N7' C18 C17 N7 3(2) . .
O6 C17 N7 C20 8(6) . .
C18 C17 N7 C20 -178(4) . .
O6 C17 N7 C19 -179(4) . .
C18 C17 N7 C19 -4(6) . .
C17' C20 N7 C17 -6(5) . .
C17' C20 N7 C19 -179(5) . .
N7' C19 N7 C17 0(4) . .
N7' C19 N7 C20 175(4) . .
C17 O6 C17' N7' 1(4) . .
C17 O6 C17' C20 -172(7) . .
N7 C20 C17' O6 177(6) . .
N7 C20 C17' N7' 4(3) . .
O6 C17' N7' C18 4(4) . .
C20 C17' N7' C18 179(2) . .
O6 C17' N7' C19 179(2) . .
C20 C17' N7' C19 -6(3) . .
C17 C18 N7' C17' -4(5) . .
C17 C18 N7' C19 -180(5) . .
N7 C19 N7' C17' 0(3) . .
N7 C19 N7' C18 176(4) . .
